data_1515677
loop_
_publ_author_name
'P\'erez-Gal\'an, Patricia'
'Herrero-G\'omez, Elena'
'Hog, Daniel T.'
'Martin, Nolwenn J. A.'
'Maseras, Feliu'
'Echavarren, Antonio M.'

_publ_section_title
;
 Mechanism of the gold-catalyzed cyclopropanation of alkenes with
 1,6-enynes
;
_journal_issue 1
_journal_name_full 'Chemical Science'
_journal_page_first 141
_journal_paper_doi 10.1039/c0sc00335b
_journal_volume 2
_journal_year 2011
_chemical_formula_sum 'C25.5 H29.5 Cl1.5 N O2 S'
_chemical_formula_weight 467.24
_chemical_name_systematic
;
?
;
_space_group_IT_number 15
_symmetry_cell_setting monoclinic
_symmetry_space_group_name_Hall '-C 2yc'
_symmetry_space_group_name_H-M 'C 1 2/c 1'
_atom_sites_solution_hydrogens geom
_atom_sites_solution_primary direct
_atom_sites_solution_secondary difmap
_audit_creation_method SHELXL-97
_cell_angle_alpha 90.00
_cell_angle_beta 111.9790(10)
_cell_angle_gamma 90.00
_cell_formula_units_Z 8
_cell_length_a 35.8601(11)
_cell_length_b 6.0216(2)
_cell_length_c 23.1924(6)
_cell_measurement_reflns_used 3632
_cell_measurement_temperature 100(2)
_cell_measurement_theta_max 31.23
_cell_measurement_theta_min 3.44
_cell_volume 4644.1(2)
_computing_cell_refinement 'Bruker APEX2 v2009.1-0'
_computing_data_collection 'Bruker APEX2 v2009.1-0'
_computing_data_reduction 'Bruker SAINT V7.60A'
_computing_molecular_graphics 'Bruker SHELXTL'
_computing_publication_material 'Bruker SHELXTL'
_computing_structure_refinement 'SHELXS-97 (Sheldrick, 2008)'
_computing_structure_solution 'SHELXS-97 (Sheldrick, 2008)'
_diffrn_ambient_temperature 100(2)
_diffrn_detector_area_resol_mean 512
_diffrn_detector_type '4K CCD area detector APEX II'
_diffrn_measured_fraction_theta_full 0.967
_diffrn_measured_fraction_theta_max 0.967
_diffrn_measurement_device_type 'Kappa 4-axis goniometer bruker-nonius'
_diffrn_measurement_method
;
Fullsphere data collection, phi and omega scans
;
_diffrn_measurement_specimen_support 'magnetic support whith 10 micron nylon fiber cryoloop'
_diffrn_radiation_monochromator 'Multilayer Montel 200 mirrors'
_diffrn_radiation_type MoK\a
_diffrn_radiation_wavelength 0.71073
_diffrn_reflns_av_R_equivalents 0.0315
_diffrn_reflns_av_sigmaI/netI 0.0460
_diffrn_reflns_limit_h_max 42
_diffrn_reflns_limit_h_min -52
_diffrn_reflns_limit_k_max 8
_diffrn_reflns_limit_k_min -6
_diffrn_reflns_limit_l_max 34
_diffrn_reflns_limit_l_min -32
_diffrn_reflns_number 15608
_diffrn_reflns_theta_full 31.51
_diffrn_reflns_theta_max 31.51
_diffrn_reflns_theta_min 3.44
_diffrn_source 'rotating anode X-ray tube'
_diffrn_source_current 70
_diffrn_source_power 50
_diffrn_source_size '3 mm x 0.3 mm fine focus'
_diffrn_source_type 'Bruker-Nonius FR 591'
_exptl_absorpt_coefficient_mu 0.335
_exptl_absorpt_correction_T_max 1.0
_exptl_absorpt_correction_T_min 0.9376
_exptl_absorpt_correction_type empirical
_exptl_absorpt_process_details
;
SADABS Version 2008/1 Bruker-Nonius
Blessing, Acta Cryst. (1995) A51 33-38
;
_exptl_crystal_colour colourless
_exptl_crystal_density_diffrn 1.337
_exptl_crystal_density_method 'not measured'
_exptl_crystal_description BLOCK
_exptl_crystal_F_000 1976
_exptl_crystal_size_max 0.40
_exptl_crystal_size_mid 0.20
_exptl_crystal_size_min 0.20
_refine_diff_density_max 1.514
_refine_diff_density_min -0.781
_refine_diff_density_rms 0.081
_refine_ls_extinction_method none
_refine_ls_goodness_of_fit_ref 1.053
_refine_ls_hydrogen_treatment noref
_refine_ls_matrix_type full
_refine_ls_number_parameters 317
_refine_ls_number_reflns 7482
_refine_ls_number_restraints 0
_refine_ls_restrained_S_all 1.053
_refine_ls_R_factor_all 0.0770
_refine_ls_R_factor_gt 0.0592
_refine_ls_shift/su_max 0.001
_refine_ls_shift/su_mean 0.000
_refine_ls_structure_factor_coef Fsqd
_refine_ls_weighting_details 'calc w=1/[\s^2^(Fo^2^)+(0.0934P)^2^+5.8201P] where P=(Fo^2^+2Fc^2^)/3'
_refine_ls_weighting_scheme calc
_refine_ls_wR_factor_gt 0.1641
_refine_ls_wR_factor_ref 0.1786
_reflns_number_gt 5749
_reflns_number_total 7482
_reflns_threshold_expression >2sigma(I)
_cod_data_source_file c0sc00335b.txt
_cod_data_source_block ehg145_0m
_cod_depositor_comments
;
The following automatic conversions were performed:
'_diffrn_measurement_specimen_suppport' tag replaced with
'_diffrn_measurement_specimen_support'.

Automatic conversion script
Id: cif_correct_tags 1440 2010-10-19 06:21:57Z saulius 

The following automatic conversions were performed:

'_symmetry_cell_setting' value 'Monoclinic' changed to 'monoclinic'
according to
/usr/data/users/saulius/automatic-downloads/retrospective/RSC/lib/dictionaries/cif_core.dic
dictionary named 'cif_core.dic' version 2.4.2 from 2011-04-26.

Automatic conversion script
Id: cif_fix_values 2281 2013-09-26 08:29:07Z andrius 
;
_cod_original_sg_symbol_H-M C2/c
_cod_original_formula_sum 'C25.50 H29.50 Cl1.50 N O2 S'
_cod_database_code 1515677

loop_
_symmetry_equiv_pos_as_xyz
'x, y, z'
'-x, y, -z+1/2'
'x+1/2, y+1/2, z'
'-x+1/2, y+1/2, -z+1/2'
'-x, -y, -z'
'x, -y, z-1/2'
'-x+1/2, -y+1/2, -z'
'x+1/2, -y+1/2, z-1/2'

loop_
_atom_site_label
_atom_site_type_symbol
_atom_site_fract_x
_atom_site_fract_y
_atom_site_fract_z
_atom_site_U_iso_or_equiv
_atom_site_adp_type
_atom_site_occupancy
_atom_site_symmetry_multiplicity
_atom_site_calc_flag
_atom_site_refinement_flags
_atom_site_disorder_assembly
_atom_site_disorder_group
S1 S 0.155742(12) 0.58441(8) 1.166024(17) 0.01880(12) Uani 1 1 d . . .
O1 O 0.15277(4) 0.7414(3) 1.21043(6) 0.0258(3) Uani 1 1 d . . .
C1 C 0.20503(5) 0.6018(3) 1.16672(7) 0.0172(3) Uani 1 1 d . . .
N1 N 0.12496(4) 0.6654(3) 1.09783(6) 0.0186(3) Uani 1 1 d . . .
C1S C 0.23511(19) 0.8762(11) 0.0212(2) 0.0510(14) Uani 0.50 1 d P A -1
H1SA H 0.2370 0.8384 0.0642 0.061 Uiso 0.50 1 calc PR A -1
Cl1S Cl 0.27904(4) 1.0407(4) 0.02839(9) 0.0751(6) Uani 0.50 1 d P A -1
O2 O 0.14716(4) 0.3538(2) 1.17110(6) 0.0248(3) Uani 1 1 d . . .
C2 C 0.22136(6) 0.4211(3) 1.14718(8) 0.0220(3) Uani 1 1 d . . .
H2A H 0.2058 0.2912 1.1317 0.026 Uiso 1 1 calc R . .
Cl2S Cl 0.19290(4) 1.0448(3) -0.01237(7) 0.0541(4) Uani 0.50 1 d P A -1
C3 C 0.26092(6) 0.4329(3) 1.15053(8) 0.0234(4) Uani 1 1 d . . .
H3A H 0.2722 0.3093 1.1374 0.028 Uiso 1 1 calc R . .
Cl3S Cl 0.23398(7) 0.6320(3) -0.01696(8) 0.0694(5) Uani 0.50 1 d P A -1
C4 C 0.28423(5) 0.6221(3) 1.17272(8) 0.0212(3) Uani 1 1 d . . .
C5 C 0.26685(5) 0.8036(3) 1.19051(7) 0.0205(3) Uani 1 1 d . . .
H5A H 0.2821 0.9354 1.2044 0.025 Uiso 1 1 calc R . .
C6 C 0.22751(5) 0.7951(3) 1.18824(7) 0.0192(3) Uani 1 1 d . . .
H6A H 0.2161 0.9189 1.2011 0.023 Uiso 1 1 calc R . .
C7 C 0.32757(6) 0.6301(4) 1.17915(10) 0.0297(4) Uani 1 1 d . . .
H7A H 0.3348 0.4898 1.1646 0.045 Uiso 1 1 calc R . .
H7B H 0.3448 0.6530 1.2229 0.045 Uiso 1 1 calc R . .
H7C H 0.3314 0.7529 1.1542 0.045 Uiso 1 1 calc R . .
C8 C 0.12694(5) 0.8984(3) 1.07826(8) 0.0199(3) Uani 1 1 d . . .
H81 H 0.1542 0.9363 1.0802 0.024 Uiso 1 1 calc R . .
H82 H 0.1190 1.0041 1.1043 0.024 Uiso 1 1 calc R . .
C9 C 0.09681(5) 0.8977(3) 1.01182(7) 0.0167(3) Uani 1 1 d . . .
H10 H 0.0983 1.0155 0.9824 0.020 Uiso 1 1 calc R . .
C10 C 0.05688(5) 0.7893(3) 1.00201(7) 0.0162(3) Uani 1 1 d . . .
H13A H 0.0528 0.7486 1.0410 0.019 Uiso 1 1 calc R . .
C11 C 0.08960(5) 0.6584(3) 0.99009(7) 0.0154(3) Uani 1 1 d . . .
C12 C 0.11557(5) 0.5150(3) 1.04399(7) 0.0181(3) Uani 1 1 d . . .
H12A H 0.1007 0.3824 1.0488 0.022 Uiso 1 1 calc R . .
H12B H 0.1404 0.4668 1.0383 0.022 Uiso 1 1 calc R . .
C13 C 0.01936(5) 0.8457(3) 0.94808(7) 0.0162(3) Uani 1 1 d . . .
C14 C -0.01078(5) 0.6848(3) 0.92612(7) 0.0201(3) Uani 1 1 d . . .
H14 H -0.0066 0.5420 0.9449 0.024 Uiso 1 1 calc R . .
C15 C -0.04693(5) 0.7308(4) 0.87697(8) 0.0242(4) Uani 1 1 d . . .
H15 H -0.0673 0.6203 0.8629 0.029 Uiso 1 1 calc R . .
C16 C -0.05314(6) 0.9376(4) 0.84869(8) 0.0254(4) Uani 1 1 d . . .
H16 H -0.0777 0.9692 0.8152 0.031 Uiso 1 1 calc R . .
C17 C -0.02344(6) 1.0973(4) 0.86947(8) 0.0257(4) Uani 1 1 d . . .
H17 H -0.0275 1.2384 0.8498 0.031 Uiso 1 1 calc R . .
C18 C 0.01261(5) 1.0527(3) 0.91938(8) 0.0210(3) Uani 1 1 d . . .
H18 H 0.0326 1.1648 0.9338 0.025 Uiso 1 1 calc R . .
C19 C 0.08280(5) 0.5803(3) 0.92594(7) 0.0163(3) Uani 1 1 d . . .
H19 H 0.0633 0.4546 0.9115 0.020 Uiso 1 1 calc R . .
C20 C 0.11641(6) 0.5711(4) 0.90184(9) 0.0253(4) Uani 1 1 d . B .
H20 H 0.1425 0.6365 0.9299 0.030 Uiso 1 1 calc R . .
C21 C 0.11991(6) 0.3732(4) 0.86340(10) 0.0328(5) Uani 1 1 d . . .
H213 H 0.1132 0.2357 0.8809 0.039 Uiso 0.572(7) 1 calc PR B 2
H214 H 0.1480 0.3606 0.8660 0.039 Uiso 0.572(7) 1 calc PR B 2
H211 H 0.1289 0.2469 0.8903 0.039 Uiso 0.428(7) 1 d PR B 1
H212 H 0.1398 0.4044 0.8461 0.039 Uiso 0.428(7) 1 d PR B 1
C22 C 0.08067(16) 0.3156(8) 0.8117(2) 0.0261(12) Uani 0.428(7) 1 d P B 1
H222 H 0.0603 0.2694 0.8287 0.031 Uiso 0.428(7) 1 calc PR B 1
H221 H 0.0844 0.1939 0.7857 0.031 Uiso 0.428(7) 1 calc PR B 1
C22' C 0.09073(13) 0.3960(9) 0.79229(19) 0.0348(11) Uani 0.572(7) 1 d P B 2
H224 H 0.1012 0.5122 0.7721 0.042 Uiso 0.572(7) 1 calc PR B 2
H223 H 0.0902 0.2538 0.7706 0.042 Uiso 0.572(7) 1 calc PR B 2
C23 C 0.06771(15) 0.5300(9) 0.77380(19) 0.0268(12) Uani 0.428(7) 1 d P B 1
H232 H 0.0465 0.4963 0.7329 0.032 Uiso 0.428(7) 1 calc PR B 1
H231 H 0.0909 0.5950 0.7666 0.032 Uiso 0.428(7) 1 calc PR B 1
C23' C 0.04833(12) 0.4561(8) 0.78629(16) 0.0339(11) Uani 0.572(7) 1 d P B 2
H233 H 0.0390 0.3567 0.8122 0.041 Uiso 0.572(7) 1 calc PR B 2
H234 H 0.0294 0.4444 0.7425 0.041 Uiso 0.572(7) 1 calc PR B 2
C24 C 0.05124(9) 0.7019(4) 0.80974(9) 0.0416(6) Uani 1 1 d . . .
H253 H 0.0581 0.7990 0.7807 0.050 Uiso 0.572(7) 1 calc PR B 2
H254 H 0.0246 0.7485 0.8090 0.050 Uiso 0.572(7) 1 calc PR B 2
H251 H 0.0268 0.6461 0.8121 0.050 Uiso 0.428(7) 1 d PR B 1
H252 H 0.0455 0.8411 0.7880 0.050 Uiso 0.428(7) 1 d PR B 1
C25 C 0.08227(7) 0.7348(3) 0.87489(8) 0.0270(4) Uani 1 1 d . B .
H25 H 0.0891 0.8929 0.8877 0.032 Uiso 1 1 calc R . .

loop_
_atom_site_aniso_label
_atom_site_aniso_U_11
_atom_site_aniso_U_22
_atom_site_aniso_U_33
_atom_site_aniso_U_23
_atom_site_aniso_U_13
_atom_site_aniso_U_12
S1 0.01746(19) 0.0233(2) 0.01259(17) -0.00013(14) 0.00214(13) -0.00215(15)
O1 0.0241(6) 0.0357(8) 0.0164(5) -0.0061(5) 0.0062(5) -0.0013(6)
C1 0.0172(7) 0.0185(8) 0.0127(6) 0.0011(5) 0.0018(5) -0.0008(6)
N1 0.0209(6) 0.0170(7) 0.0132(5) -0.0010(5) 0.0011(5) -0.0005(5)
C1S 0.050(3) 0.066(4) 0.029(2) 0.014(2) 0.004(2) 0.018(3)
Cl1S 0.0316(7) 0.1014(16) 0.0775(11) -0.0367(11) 0.0036(6) -0.0035(8)
O2 0.0225(6) 0.0263(7) 0.0205(6) 0.0055(5) 0.0024(5) -0.0052(5)
C2 0.0256(8) 0.0195(8) 0.0190(7) -0.0023(6) 0.0060(6) -0.0024(7)
Cl2S 0.0401(6) 0.0698(10) 0.0526(7) -0.0016(7) 0.0176(6) 0.0022(6)
C3 0.0274(9) 0.0203(9) 0.0237(8) 0.0001(6) 0.0111(7) 0.0028(7)
Cl3S 0.0892(14) 0.0557(10) 0.0514(8) 0.0052(7) 0.0127(8) 0.0136(9)
C4 0.0215(8) 0.0252(9) 0.0170(7) 0.0037(6) 0.0071(6) 0.0005(7)
C5 0.0220(8) 0.0214(9) 0.0153(6) -0.0011(6) 0.0038(6) -0.0042(6)
C6 0.0220(8) 0.0187(8) 0.0147(6) -0.0012(6) 0.0043(5) -0.0009(6)
C7 0.0240(9) 0.0379(12) 0.0303(9) 0.0048(8) 0.0137(7) 0.0012(8)
C8 0.0204(8) 0.0174(8) 0.0173(7) -0.0022(6) 0.0017(6) -0.0013(6)
C9 0.0174(7) 0.0158(8) 0.0152(6) -0.0013(5) 0.0039(5) -0.0024(6)
C10 0.0164(7) 0.0174(8) 0.0143(6) 0.0002(5) 0.0053(5) -0.0015(6)
C11 0.0163(7) 0.0159(7) 0.0127(6) -0.0001(5) 0.0040(5) -0.0008(6)
C12 0.0201(7) 0.0174(8) 0.0133(6) -0.0015(5) 0.0023(5) 0.0002(6)
C13 0.0157(7) 0.0206(8) 0.0128(6) 0.0007(5) 0.0058(5) 0.0006(6)
C14 0.0192(7) 0.0222(9) 0.0174(7) 0.0033(6) 0.0051(6) -0.0022(6)
C15 0.0176(7) 0.0338(10) 0.0191(7) 0.0001(7) 0.0045(6) -0.0035(7)
C16 0.0198(8) 0.0374(11) 0.0164(7) 0.0024(7) 0.0037(6) 0.0062(7)
C17 0.0287(9) 0.0255(10) 0.0213(8) 0.0057(7) 0.0076(7) 0.0063(7)
C18 0.0220(8) 0.0194(9) 0.0210(7) 0.0029(6) 0.0072(6) 0.0010(6)
C19 0.0176(7) 0.0178(8) 0.0131(6) -0.0021(5) 0.0051(5) -0.0028(6)
C20 0.0224(8) 0.0315(10) 0.0252(8) -0.0109(7) 0.0126(7) -0.0081(7)
C21 0.0276(9) 0.0406(13) 0.0324(9) -0.0144(9) 0.0138(8) 0.0019(9)
C22 0.037(3) 0.022(2) 0.0205(19) -0.0041(16) 0.0133(18) -0.0055(19)
C22' 0.037(2) 0.044(3) 0.0259(17) -0.0163(18) 0.0149(15) -0.0039(18)
C23 0.031(2) 0.034(3) 0.0156(17) -0.0030(16) 0.0080(16) -0.001(2)
C23' 0.032(2) 0.046(3) 0.0218(15) -0.0133(15) 0.0087(13) -0.0046(17)
C24 0.0684(16) 0.0371(13) 0.0153(8) 0.0017(8) 0.0110(9) 0.0174(12)
C25 0.0477(11) 0.0185(9) 0.0184(7) 0.0002(6) 0.0165(7) -0.0026(8)

loop_
_atom_type_symbol
_atom_type_description
_atom_type_scat_dispersion_real
_atom_type_scat_dispersion_imag
_atom_type_scat_source
C C 0.0033 0.0016 'International Tables Vol C Tables 4.2.6.8 and 6.1.1.4'
H H 0.0000 0.0000 'International Tables Vol C Tables 4.2.6.8 and 6.1.1.4'
O O 0.0106 0.0060 'International Tables Vol C Tables 4.2.6.8 and 6.1.1.4'
S S 0.1246 0.1234 'International Tables Vol C Tables 4.2.6.8 and 6.1.1.4'
Cl Cl 0.1484 0.1585 'International Tables Vol C Tables 4.2.6.8 and 6.1.1.4'
N N 0.0061 0.0033 'International Tables Vol C Tables 4.2.6.8 and 6.1.1.4'

loop_
_geom_angle_atom_site_label_1
_geom_angle_atom_site_label_2
_geom_angle_atom_site_label_3
_geom_angle
O1 S1 O2 120.25(9)
O1 S1 N1 107.17(8)
O2 S1 N1 106.32(8)
O1 S1 C1 107.35(8)
O2 S1 C1 107.53(9)
N1 S1 C1 107.68(8)
C2 C1 C6 120.75(16)
C2 C1 S1 119.56(14)
C6 C1 S1 119.67(14)
C12 N1 C8 110.06(13)
C12 N1 S1 119.68(12)
C8 N1 S1 119.17(11)
Cl3S C1S Cl2S 114.9(3)
Cl3S C1S Cl1S 111.7(4)
Cl2S C1S Cl1S 107.6(4)
C1 C2 C3 119.11(17)
C2 C3 C4 121.34(18)
C3 C4 C5 118.51(17)
C3 C4 C7 121.15(18)
C5 C4 C7 120.32(18)
C6 C5 C4 121.24(17)
C5 C6 C1 119.01(17)
N1 C8 C9 102.18(13)
C10 C9 C8 115.41(14)
C10 C9 C11 60.38(11)
C8 C9 C11 107.96(14)
C13 C10 C9 122.24(14)
C13 C10 C11 118.66(13)
C9 C10 C11 59.97(11)
C19 C11 C9 125.13(14)
C19 C11 C12 117.59(14)
C9 C11 C12 106.93(13)
C19 C11 C10 119.69(13)
C9 C11 C10 59.65(11)
C12 C11 C10 114.96(13)
N1 C12 C11 102.89(14)
C18 C13 C14 118.32(15)
C18 C13 C10 123.07(16)
C14 C13 C10 118.60(15)
C15 C14 C13 120.97(17)
C16 C15 C14 120.01(18)
C17 C16 C15 119.62(16)
C16 C17 C18 120.48(18)
C13 C18 C17 120.59(18)
C11 C19 C25 122.75(15)
C11 C19 C20 121.79(14)
C25 C19 C20 60.41(13)
C19 C20 C25 59.56(12)
C19 C20 C21 119.93(17)
C25 C20 C21 119.97(16)
C22 C21 C20 112.9(2)
C22 C21 C22' 30.9(2)
C20 C21 C22' 111.9(2)
C21 C22 C23 104.8(4)
C23' C22' C21 111.3(3)
C22 C23 C24 110.0(3)
C22' C23' C24 105.0(3)
C25 C24 C23' 113.4(2)
C25 C24 C23 109.4(2)
C23' C24 C23 35.5(2)
C19 C25 C20 60.04(12)
C19 C25 C24 119.54(19)
C20 C25 C24 120.32(17)

loop_
_geom_bond_atom_site_label_1
_geom_bond_atom_site_label_2
_geom_bond_distance
S1 O1 1.4310(14)
S1 O2 1.4369(15)
S1 N1 1.6282(14)
S1 C1 1.7645(18)
C1 C2 1.390(3)
C1 C6 1.397(2)
N1 C12 1.476(2)
N1 C8 1.484(2)
C1S Cl3S 1.708(7)
C1S Cl2S 1.745(6)
C1S Cl1S 1.815(7)
C2 C3 1.393(3)
C3 C4 1.393(3)
C4 C5 1.395(3)
C4 C7 1.506(3)
C5 C6 1.393(2)
C8 C9 1.515(2)
C9 C10 1.511(2)
C9 C11 1.516(2)
C10 C13 1.493(2)
C10 C11 1.522(2)
C11 C19 1.491(2)
C11 C12 1.518(2)
C13 C18 1.391(2)
C13 C14 1.398(2)
C14 C15 1.397(2)
C15 C16 1.386(3)
C16 C17 1.381(3)
C17 C18 1.401(2)
C19 C25 1.500(2)
C19 C20 1.507(2)
C20 C25 1.513(3)
C20 C21 1.521(3)
C21 C22 1.508(5)
C21 C22' 1.594(5)
C22 C23 1.533(7)
C22' C23' 1.518(6)
C23 C24 1.576(5)
C23' C24 1.567(5)
C24 C25 1.517(3)

loop_
_geom_torsion_atom_site_label_1
_geom_torsion_atom_site_label_2
_geom_torsion_atom_site_label_3
_geom_torsion_atom_site_label_4
_geom_torsion
O1 S1 C1 C2 156.06(13)
O2 S1 C1 C2 25.36(15)
N1 S1 C1 C2 -88.84(15)
O1 S1 C1 C6 -22.46(15)
O2 S1 C1 C6 -153.17(13)
N1 S1 C1 C6 92.63(14)
O1 S1 N1 C12 -168.46(13)
O2 S1 N1 C12 -38.68(16)
C1 S1 N1 C12 76.32(15)
O1 S1 N1 C8 51.16(15)
O2 S1 N1 C8 -179.06(13)
C1 S1 N1 C8 -64.06(15)
C6 C1 C2 C3 1.4(2)
S1 C1 C2 C3 -177.14(13)
C1 C2 C3 C4 -0.3(3)
C2 C3 C4 C5 -1.3(3)
C2 C3 C4 C7 177.04(17)
C3 C4 C5 C6 2.0(2)
C7 C4 C5 C6 -176.35(16)
C4 C5 C6 C1 -1.0(2)
C2 C1 C6 C5 -0.7(2)
S1 C1 C6 C5 177.82(12)
C12 N1 C8 C9 31.31(18)
S1 N1 C8 C9 175.17(12)
N1 C8 C9 C10 46.86(19)
N1 C8 C9 C11 -18.23(17)
C8 C9 C10 C13 156.07(15)
C11 C9 C10 C13 -106.88(17)
C8 C9 C10 C11 -97.05(16)
C10 C9 C11 C19 106.85(17)
C8 C9 C11 C19 -143.61(16)
C10 C9 C11 C12 -109.44(14)
C8 C9 C11 C12 0.10(18)
C8 C9 C11 C10 109.54(15)
C13 C10 C11 C19 -3.0(2)
C9 C10 C11 C19 -115.70(17)
C13 C10 C11 C9 112.73(17)
C13 C10 C11 C12 -151.55(15)
C9 C10 C11 C12 95.72(15)
C8 N1 C12 C11 -31.45(17)
S1 N1 C12 C11 -175.10(11)
C19 C11 C12 N1 165.13(14)
C9 C11 C12 N1 18.23(17)
C10 C11 C12 N1 -45.60(18)
C9 C10 C13 C18 -28.9(2)
C11 C10 C13 C18 -99.7(2)
C9 C10 C13 C14 152.47(16)
C11 C10 C13 C14 81.7(2)
C18 C13 C14 C15 -0.5(3)
C10 C13 C14 C15 178.18(16)
C13 C14 C15 C16 0.8(3)
C14 C15 C16 C17 -0.1(3)
C15 C16 C17 C18 -0.9(3)
C14 C13 C18 C17 -0.4(3)
C10 C13 C18 C17 -179.09(16)
C16 C17 C18 C13 1.2(3)
C9 C11 C19 C25 -0.2(3)
C12 C11 C19 C25 -140.47(18)
C10 C11 C19 C25 71.8(2)
C9 C11 C19 C20 72.8(2)
C12 C11 C19 C20 -67.5(2)
C10 C11 C19 C20 144.77(17)
C11 C19 C20 C25 -112.33(19)
C11 C19 C20 C21 138.38(19)
C25 C19 C20 C21 -109.3(2)
C19 C20 C21 C22 48.6(3)
C25 C20 C21 C22 -21.4(4)
C19 C20 C21 C22' 82.0(3)
C25 C20 C21 C22' 12.0(3)
C20 C21 C22 C23 56.1(4)
C22' C21 C22 C23 -38.6(4)
C22 C21 C22' C23' 49.4(5)
C20 C21 C22' C23' -49.0(4)
C21 C22 C23 C24 -74.9(5)
C21 C22' C23' C24 70.2(4)
C22' C23' C24 C25 -55.7(4)
C22' C23' C24 C23 35.2(4)
C22 C23 C24 C25 53.5(4)
C22 C23 C24 C23' -49.9(4)
C11 C19 C25 C20 110.80(18)
C11 C19 C25 C24 -139.14(19)
C20 C19 C25 C24 110.1(2)
C21 C20 C25 C19 109.2(2)
C19 C20 C25 C24 -108.8(2)
C21 C20 C25 C24 0.4(3)
C23' C24 C25 C19 -48.5(3)
C23 C24 C25 C19 -86.5(3)
C23' C24 C25 C20 22.0(3)
C23 C24 C25 C20 -16.0(3)
